data_7158573
loop_
_publ_author_name
'Zhai, De-Hua'
'Yan, Bing-Xia'
'Li, Zhan-Cai'
'Lin, Zhu'
'Li, Qiang'
'Wang, Yan-Lan'
'Zheng, Hong-Xing'
'Zhao, Chang-Qiu'

_publ_section_title
;
 The stereoselective conversion of epimerized alkoxyl phosphine--borane to
 P,C, axial-stereogenic tertiary phosphine via cleavage of P--O bond
;
_journal_name_full 'Organic &amp; Biomolecular Chemistry'
_journal_paper_doi 10.1039/D2OB00351A
_journal_year 2022
_chemical_absolute_configuration ad
_chemical_formula_moiety 'C24 H33 B O P'
_chemical_formula_sum 'C24 H33 B O P'
_chemical_formula_weight 379.28
_space_group_crystal_system monoclinic
_space_group_IT_number 4
_space_group_name_Hall 'P 2yb'
_space_group_name_H-M_alt 'P 1 21 1'
_atom_sites_solution_hydrogens geom
_audit_creation_date 2021-09-06
_audit_creation_method
;
Olex2 1.3
(compiled 2020.11.12 svn.r5f609507 for OlexSys, GUI svn.r6272)
;
_audit_update_record
;
2021-09-23 deposited with the CCDC.	2022-03-09 downloaded from the CCDC.
;
_cell_angle_alpha 90
_cell_angle_beta 95.398(2)
_cell_angle_gamma 90
_cell_formula_units_Z 4
_cell_length_a 9.6028(9)
_cell_length_b 14.6741(13)
_cell_length_c 16.2270(15)
_cell_measurement_reflns_used 2964
_cell_measurement_temperature 298(2)
_cell_measurement_theta_max 20.955
_cell_measurement_theta_min 2.521
_cell_volume 2276.4(4)
_computing_molecular_graphics 'Olex2 1.3 (Dolomanov et al., 2009)'
_computing_publication_material 'Olex2 1.3 (Dolomanov et al., 2009)'
_computing_structure_refinement 'SHELXL-2014/6 (Sheldrick, 2014)'
_diffrn_ambient_temperature 298(2)
_diffrn_measured_fraction_theta_full 0.973
_diffrn_measured_fraction_theta_max 0.998
_diffrn_measurement_device_type Bruker
_diffrn_radiation_type MoK\a
_diffrn_radiation_wavelength 0.71073
_diffrn_reflns_av_R_equivalents 0.0467
_diffrn_reflns_av_unetI/netI 0.0873
_diffrn_reflns_Laue_measured_fraction_full 0.973
_diffrn_reflns_Laue_measured_fraction_max 0.998
_diffrn_reflns_limit_h_max 11
_diffrn_reflns_limit_h_min -9
_diffrn_reflns_limit_k_max 17
_diffrn_reflns_limit_k_min -15
_diffrn_reflns_limit_l_max 19
_diffrn_reflns_limit_l_min -19
_diffrn_reflns_number 11606
_diffrn_reflns_point_group_measured_fraction_full 0.826
_diffrn_reflns_point_group_measured_fraction_max 0.847
_diffrn_reflns_theta_full 25.242
_diffrn_reflns_theta_max 25.019
_diffrn_reflns_theta_min 2.522
_exptl_absorpt_coefficient_mu 0.131
_exptl_crystal_density_diffrn 1.107
_exptl_crystal_description block
_exptl_crystal_F_000 820
_refine_diff_density_max 0.348
_refine_diff_density_min -0.333
_refine_diff_density_rms 0.048
_refine_ls_abs_structure_details
;
 Flack x determined using 1278 quotients [(I+)-(I-)]/[(I+)+(I-)]
 (Parsons, Flack and Wagner, Acta Cryst. B69 (2013) 249-259).
;
_refine_ls_abs_structure_Flack 0.07(11)
_refine_ls_extinction_method none
_refine_ls_goodness_of_fit_ref 0.958
_refine_ls_hydrogen_treatment constr
_refine_ls_matrix_type full
_refine_ls_number_parameters 497
_refine_ls_number_reflns 6809
_refine_ls_number_restraints 1
_refine_ls_restrained_S_all 0.957
_refine_ls_R_factor_all 0.1054
_refine_ls_R_factor_gt 0.0608
_refine_ls_shift/su_max 0.000
_refine_ls_shift/su_mean 0.000
_refine_ls_structure_factor_coef Fsqd
_refine_ls_weighting_details 'w=1/[\s^2^(Fo^2^)+(0.0858P)^2^] where P=(Fo^2^+2Fc^2^)/3'
_refine_ls_weighting_scheme calc
_refine_ls_wR_factor_gt 0.1396
_refine_ls_wR_factor_ref 0.1599
_reflns_Friedel_coverage 0.628
_reflns_Friedel_fraction_full 0.666
_reflns_Friedel_fraction_max 0.683
_reflns_number_gt 4270
_reflns_number_total 6809
_reflns_threshold_expression 'I > 2\s(I)'
_cod_data_source_file d2ob00351a2.cif
_cod_data_source_block 210821c
_cod_database_code 7158573
_shelxl_version_number 2014/6
_shelx_space_group_comment
;
The symmetry employed for this shelxl refinement is uniquely defined
by the following loop, which should always be used as a source of
symmetry information in preference to the above space-group names.
They are only intended as comments.
;
_olex2_refinement_description
;
1.a Ternary CH refined with riding coordinates:
 C3(H3), C4(H4), C19(H19), C20(H20), C27(H27), C33(H33), C38(H38), C43(H43)
1.b Secondary CH2 refined with riding coordinates:
 C2(H2A,H2B), C5(H5A,H5B), C18(H18A,H18B), C22(H22A,H22B), C31(H31A,H31B),
 C40(H40A,H40B), C42(H42A,H42B), C44(H44A,H44B)
1.c Aromatic/amide H refined with riding coordinates:
 C7(H7), C10(H10), C12(H12), C13(H13), C15(H15), C16(H16), C17(H17), C21(H21),
 C32(H32), C34(H34), C35(H35), C37(H37), C39(H39), C41(H41), C45(H45), C47(H47)
1.d Idealised Me refined as rotating group:
 C23(H23A,H23B,H23C), C24(H24A,H24B,H24C), C25(H25A,H25B,H25C), C48(H48A,H48B,
 H48C), C49(H49A,H49B,H49C), C50(H50A,H50B,H50C), C51(H51A,H51B,H51C), C52(H52A,
 H52B,H52C)
1.e Idealised tetrahedral OH refined as rotating group:
 O9(H9), O36(H36)
;
_olex2_submission_special_instructions 'No special instructions were received'

loop_
_space_group_symop_operation_xyz
'x, y, z'
'-x, y+1/2, -z'

loop_
_atom_site_label
_atom_site_type_symbol
_atom_site_fract_x
_atom_site_fract_y
_atom_site_fract_z
_atom_site_U_iso_or_equiv
_atom_site_adp_type
_atom_site_occupancy
_atom_site_site_symmetry_order
_atom_site_calc_flag
_atom_site_refinement_flags_posn
_atom_site_refinement_flags_adp
_atom_site_refinement_flags_occupancy
_atom_site_disorder_assembly
_atom_site_disorder_group
P1 P 0.22682(17) 0.86056(11) 0.92517(9) 0.0439(4) Uani 1 1 d . . . . .
C1 C 0.2157(7) 1.0804(4) 0.9676(4) 0.0510(16) Uani 1 1 d . . . . .
C2 C 0.4791(7) 0.9042(5) 0.9988(4) 0.0570(17) Uani 1 1 d . . . . .
H2A H 0.5138 0.8531 0.9688 0.068 Uiso 1 1 calc R U . . .
H2B H 0.4724 0.9562 0.9617 0.068 Uiso 1 1 calc R U . . .
C3 C 0.3396(8) 0.8024(5) 1.0833(4) 0.0548(18) Uani 1 1 d . . . . .
H3 H 0.3804 0.7510 1.0554 0.066 Uiso 1 1 calc R U . . .
C4 C 0.3321(6) 0.8810(4) 1.0225(3) 0.0439(15) Uani 1 1 d . . . . .
H4 H 0.2946 0.9344 1.0492 0.053 Uiso 1 1 calc R U . . .
C5 C 0.0417(6) 0.8576(5) 0.9373(4) 0.0533(16) Uani 1 1 d . . . . .
H5A H 0.0175 0.7976 0.9567 0.064 Uiso 1 1 calc R U . . .
H5B H 0.0213 0.9015 0.9792 0.064 Uiso 1 1 calc R U . . .
C6 C 0.2399(6) 1.0503(5) 0.8849(4) 0.0484(16) Uani 1 1 d . . . . .
C7 C 0.0864(8) 1.0781(5) 0.9965(5) 0.0612(19) Uani 1 1 d . . . . .
H7 H 0.0116 1.0557 0.9618 0.073 Uiso 1 1 calc R U . . .
C8 C 0.2459(7) 0.9588(5) 0.8606(4) 0.0484(16) Uani 1 1 d . . . . .
O9 O 0.4507(5) 1.1263(4) 0.9944(3) 0.0719(14) Uani 1 1 d . . . . .
H9 H 0.4562 1.0936 0.9538 0.108 Uiso 1 1 calc R U . . .
C10 C 0.2682(7) 0.9400(5) 0.7781(4) 0.0607(19) Uani 1 1 d . . . . .
H10 H 0.2715 0.8797 0.7608 0.073 Uiso 1 1 calc R U . . .
C11 C 0.3239(8) 1.1185(4) 1.0203(4) 0.0565(17) Uani 1 1 d . . . . .
C12 C 0.2851(8) 1.0074(7) 0.7230(4) 0.073(2) Uani 1 1 d . . . . .
H12 H 0.3023 0.9931 0.6691 0.088 Uiso 1 1 calc R U . . .
C13 C 0.2541(8) 1.1174(5) 0.8264(5) 0.069(2) Uani 1 1 d . . . . .
H13 H 0.2482 1.1783 0.8416 0.083 Uiso 1 1 calc R U . . .
B14 B 0.2808(10) 0.7475(6) 0.8757(5) 0.064(2) Uani 1 1 d . . . . .
C15 C 0.1714(11) 1.1412(6) 1.1246(5) 0.079(2) Uani 1 1 d . . . . .
H15 H 0.1570 1.1609 1.1776 0.095 Uiso 1 1 calc R U . . .
C16 C 0.2990(9) 1.1465(5) 1.0982(5) 0.070(2) Uani 1 1 d . . . . .
H16 H 0.3724 1.1697 1.1334 0.083 Uiso 1 1 calc R U . . .
C17 C 0.0619(9) 1.1070(6) 1.0737(5) 0.074(2) Uani 1 1 d . . . . .
H17 H -0.0273 1.1035 1.0914 0.089 Uiso 1 1 calc R U . . .
C18 C 0.4449(10) 0.8278(5) 1.1565(4) 0.079(3) Uani 1 1 d . . . . .
H18A H 0.4107 0.8808 1.1840 0.095 Uiso 1 1 calc R U . . .
H18B H 0.4516 0.7779 1.1959 0.095 Uiso 1 1 calc R U . . .
C19 C 0.5833(8) 0.9257(5) 1.0715(4) 0.068(2) Uani 1 1 d . . . . .
H19 H 0.5522 0.9806 1.0990 0.082 Uiso 1 1 calc R U . . .
C20 C 0.2032(9) 0.7693(5) 1.1099(4) 0.071(2) Uani 1 1 d . . . . .
H20 H 0.1426 0.7579 1.0589 0.085 Uiso 1 1 calc R U . . .
C21 C 0.2769(8) 1.0959(7) 0.7464(5) 0.081(3) Uani 1 1 d . . . . .
H21 H 0.2867 1.1421 0.7082 0.097 Uiso 1 1 calc R U . . .
C22 C 0.5873(9) 0.8481(6) 1.1313(5) 0.086(3) Uani 1 1 d . . . . .
H22A H 0.6239 0.7944 1.1060 0.103 Uiso 1 1 calc R U . . .
H22B H 0.6495 0.8631 1.1800 0.103 Uiso 1 1 calc R U . . .
C23 C 0.7257(9) 0.9448(8) 1.0404(6) 0.112(4) Uani 1 1 d . . . . .
H23A H 0.7940 0.9539 1.0868 0.169 Uiso 1 1 calc R U . . .
H23B H 0.7199 0.9986 1.0066 0.169 Uiso 1 1 calc R U . . .
H23C H 0.7528 0.8940 1.0083 0.169 Uiso 1 1 calc R U . . .
C24 C 0.1266(11) 0.8371(7) 1.1591(6) 0.106(3) Uani 1 1 d . . . . .
H24A H 0.0385 0.8118 1.1710 0.159 Uiso 1 1 calc R U . . .
H24B H 0.1106 0.8921 1.1276 0.159 Uiso 1 1 calc R U . . .
H24C H 0.1819 0.8506 1.2100 0.159 Uiso 1 1 calc R U . . .
C25 C 0.2184(11) 0.6789(6) 1.1545(5) 0.101(3) Uani 1 1 d . . . . .
H25A H 0.2815 0.6856 1.2036 0.151 Uiso 1 1 calc R U . . .
H25B H 0.2548 0.6343 1.1188 0.151 Uiso 1 1 calc R U . . .
H25C H 0.1287 0.6593 1.1693 0.151 Uiso 1 1 calc R U . . .
P2 P 0.24571(18) 0.39573(11) 0.49733(9) 0.0436(4) Uani 1 1 d . . . . .
C26 C 0.3075(6) 0.3960(4) 0.3958(3) 0.0398(13) Uani 1 1 d . . . . .
C27 C 0.3113(7) 0.5002(5) 0.6430(4) 0.0552(17) Uani 1 1 d . . . . .
H27 H 0.3279 0.4413 0.6707 0.066 Uiso 1 1 calc R U . . .
C28 C 0.3055(6) 0.4707(4) 0.3425(4) 0.0393(14) Uani 1 1 d . . . . .
C29 C 0.3421(7) 0.6314(4) 0.3876(4) 0.0470(16) Uani 1 1 d . . . . .
C30 C 0.2524(6) 0.5619(4) 0.3611(3) 0.0385(14) Uani 1 1 d . . . . .
C31 C 0.4948(7) 0.4672(5) 0.5486(4) 0.0580(18) Uani 1 1 d . . . . .
H31A H 0.5159 0.4080 0.5733 0.070 Uiso 1 1 calc R U . . .
H31B H 0.5126 0.4637 0.4908 0.070 Uiso 1 1 calc R U . . .
C32 C 0.1120(7) 0.5812(5) 0.3470(4) 0.0570(18) Uani 1 1 d . . . . .
H32 H 0.0500 0.5365 0.3258 0.068 Uiso 1 1 calc R U . . .
C33 C 0.3418(7) 0.4877(4) 0.5536(4) 0.0456(16) Uani 1 1 d . . . . .
H33 H 0.3197 0.5448 0.5240 0.055 Uiso 1 1 calc R U . . .
C34 C 0.2940(9) 0.7159(5) 0.4034(4) 0.064(2) Uani 1 1 d . . . . .
H34 H 0.3555 0.7621 0.4220 0.077 Uiso 1 1 calc R U . . .
C35 C 0.4031(7) 0.3782(5) 0.2421(4) 0.063(2) Uani 1 1 d . . . . .
H35 H 0.4337 0.3725 0.1897 0.075 Uiso 1 1 calc R U . . .
O36 O 0.4787(5) 0.6118(3) 0.3953(3) 0.0704(14) Uani 1 1 d . . . . .
H36 H 0.5235 0.6576 0.4096 0.106 Uiso 1 1 calc R U . . .
C37 C 0.3541(7) 0.4600(5) 0.2667(4) 0.0506(16) Uani 1 1 d . . . . .
H37 H 0.3538 0.5097 0.2311 0.061 Uiso 1 1 calc R U . . .
C38 C 0.1616(8) 0.5273(5) 0.6536(4) 0.062(2) Uani 1 1 d . . . . .
H38 H 0.1015 0.4840 0.6209 0.075 Uiso 1 1 calc R U . . .
C39 C 0.3603(8) 0.3148(5) 0.3692(4) 0.0610(19) Uani 1 1 d . . . . .
H39 H 0.3637 0.2645 0.4042 0.073 Uiso 1 1 calc R U . . .
C40 C 0.0603(7) 0.4161(5) 0.4791(4) 0.0533(18) Uani 1 1 d . . . . .
H40A H 0.0175 0.4055 0.5301 0.064 Uiso 1 1 calc R U . . .
H40B H 0.0449 0.4795 0.4639 0.064 Uiso 1 1 calc R U . . .
C41 C 0.4076(8) 0.3063(5) 0.2926(4) 0.065(2) Uani 1 1 d . . . . .
H41 H 0.4426 0.2509 0.2759 0.078 Uiso 1 1 calc R U . . .
C42 C 0.5598(9) 0.5423(6) 0.6794(5) 0.082(3) Uani 1 1 d . . . . .
H42A H 0.6199 0.5878 0.7077 0.098 Uiso 1 1 calc R U . . .
H42B H 0.5799 0.4841 0.7063 0.098 Uiso 1 1 calc R U . . .
C43 C 0.5910(7) 0.5363(5) 0.5909(5) 0.068(2) Uani 1 1 d . . . . .
H43 H 0.5714 0.5957 0.5646 0.082 Uiso 1 1 calc R U . . .
C44 C 0.4100(8) 0.5669(6) 0.6862(5) 0.076(2) Uani 1 1 d . . . . .
H44A H 0.3935 0.5696 0.7442 0.091 Uiso 1 1 calc R U . . .
H44B H 0.3919 0.6270 0.6626 0.091 Uiso 1 1 calc R U . . .
C45 C 0.0633(9) 0.6666(6) 0.3643(5) 0.072(2) Uani 1 1 d . . . . .
H45 H -0.0321 0.6788 0.3572 0.086 Uiso 1 1 calc R U . . .
B46 B 0.2743(11) 0.2814(6) 0.5542(6) 0.071(3) Uani 1 1 d . . . . .
C47 C 0.1536(10) 0.7320(5) 0.3915(5) 0.074(2) Uani 1 1 d . . . . .
H47 H 0.1198 0.7897 0.4025 0.089 Uiso 1 1 calc R U . . .
C48 C 0.7410(9) 0.5120(8) 0.5825(7) 0.118(4) Uani 1 1 d . . . . .
H48A H 0.8011 0.5514 0.6170 0.177 Uiso 1 1 calc R U . . .
H48B H 0.7602 0.5192 0.5259 0.177 Uiso 1 1 calc R U . . .
H48C H 0.7574 0.4499 0.5992 0.177 Uiso 1 1 calc R U . . .
C49 C 0.1223(9) 0.6199(6) 0.6214(5) 0.090(3) Uani 1 1 d . . . . .
H49A H 0.0260 0.6316 0.6290 0.135 Uiso 1 1 calc R U . . .
H49B H 0.1354 0.6230 0.5636 0.135 Uiso 1 1 calc R U . . .
H49C H 0.1802 0.6647 0.6510 0.135 Uiso 1 1 calc R U . . .
C50 C 0.1265(10) 0.5180(8) 0.7427(5) 0.102(3) Uani 1 1 d . . . . .
H50A H 0.1872 0.5565 0.7778 0.154 Uiso 1 1 calc R U . . .
H50B H 0.1390 0.4558 0.7602 0.154 Uiso 1 1 calc R U . . .
H50C H 0.0311 0.5357 0.7464 0.154 Uiso 1 1 calc R U . . .
C51 C -0.0474(7) 0.8783(6) 0.8585(4) 0.077(2) Uani 1 1 d . . . . .
H51A H -0.0169 0.8420 0.8144 0.115 Uiso 1 1 calc R U . . .
H51B H -0.0390 0.9417 0.8453 0.115 Uiso 1 1 calc R U . . .
H51C H -0.1433 0.8644 0.8655 0.115 Uiso 1 1 calc R U . . .
C52 C -0.0094(9) 0.3571(6) 0.4128(5) 0.084(2) Uani 1 1 d . . . . .
H52A H 0.0255 0.3718 0.3608 0.126 Uiso 1 1 calc R U . . .
H52B H -0.1086 0.3671 0.4088 0.126 Uiso 1 1 calc R U . . .
H52C H 0.0099 0.2943 0.4258 0.126 Uiso 1 1 calc R U . . .

loop_
_atom_site_aniso_label
_atom_site_aniso_U_11
_atom_site_aniso_U_22
_atom_site_aniso_U_33
_atom_site_aniso_U_23
_atom_site_aniso_U_13
_atom_site_aniso_U_12
P1 0.0481(10) 0.0445(10) 0.0386(8) 0.0035(7) 0.0023(7) -0.0017(8)
C1 0.061(5) 0.036(4) 0.054(4) 0.008(3) -0.004(3) -0.005(3)
C2 0.051(4) 0.064(5) 0.055(4) 0.000(4) -0.003(3) 0.003(4)
C3 0.077(5) 0.045(4) 0.042(3) 0.002(3) 0.004(3) 0.011(4)
C4 0.056(4) 0.035(4) 0.041(3) 0.001(3) 0.008(3) 0.004(3)
C5 0.046(4) 0.049(4) 0.064(4) 0.011(4) 0.001(3) -0.001(4)
C6 0.047(4) 0.050(4) 0.047(4) 0.011(3) -0.005(3) -0.007(3)
C7 0.052(5) 0.048(4) 0.083(5) 0.009(4) 0.004(4) -0.002(4)
C8 0.042(4) 0.059(5) 0.044(4) 0.007(3) 0.003(3) -0.005(3)
O9 0.072(4) 0.074(4) 0.069(3) -0.001(3) 0.002(3) -0.017(3)
C10 0.071(5) 0.070(5) 0.040(4) 0.006(3) 0.002(3) -0.009(4)
C11 0.066(5) 0.039(4) 0.066(4) 0.008(4) 0.014(4) -0.001(4)
C12 0.075(6) 0.101(7) 0.045(4) 0.021(5) 0.008(4) -0.008(5)
C13 0.080(6) 0.057(5) 0.069(5) 0.017(4) 0.000(4) -0.019(4)
B14 0.076(7) 0.058(6) 0.058(5) -0.011(4) 0.012(4) 0.002(5)
C15 0.094(7) 0.069(6) 0.076(5) -0.009(4) 0.021(5) 0.010(5)
C16 0.087(6) 0.058(5) 0.062(5) -0.008(4) -0.002(4) -0.005(4)
C17 0.065(5) 0.077(6) 0.082(6) -0.005(5) 0.018(4) 0.010(5)
C18 0.129(8) 0.051(5) 0.050(4) 0.001(3) -0.027(5) 0.002(5)
C19 0.072(5) 0.068(5) 0.061(4) -0.004(4) -0.011(4) 0.004(4)
C20 0.095(7) 0.070(5) 0.047(4) 0.019(4) 0.004(4) -0.002(5)
C21 0.079(6) 0.085(7) 0.076(6) 0.047(5) 0.000(4) -0.015(5)
C22 0.087(7) 0.083(6) 0.079(5) -0.005(5) -0.037(4) 0.005(5)
C23 0.062(6) 0.168(11) 0.103(7) -0.008(7) -0.014(5) -0.020(6)
C24 0.127(8) 0.098(8) 0.101(7) 0.004(6) 0.060(6) 0.020(6)
C25 0.152(10) 0.080(6) 0.069(5) 0.031(5) 0.007(5) -0.019(6)
P2 0.0497(10) 0.0323(8) 0.0486(8) 0.0021(7) 0.0040(7) -0.0030(7)
C26 0.040(3) 0.025(3) 0.055(3) -0.001(3) 0.004(3) 0.001(3)
C27 0.068(5) 0.045(4) 0.052(4) 0.004(3) -0.002(3) 0.002(4)
C28 0.035(3) 0.035(3) 0.047(4) -0.008(3) -0.003(3) 0.002(3)
C29 0.050(4) 0.041(4) 0.051(4) -0.003(3) 0.012(3) -0.007(3)
C30 0.046(4) 0.034(3) 0.036(3) 0.000(3) 0.008(3) 0.006(3)
C31 0.049(4) 0.050(4) 0.074(5) 0.000(3) 0.001(3) -0.007(3)
C32 0.060(5) 0.051(4) 0.060(4) 0.009(3) 0.011(3) 0.008(4)
C33 0.060(5) 0.030(4) 0.046(4) 0.008(3) 0.000(3) -0.008(3)
C34 0.082(6) 0.032(4) 0.081(5) -0.007(3) 0.018(4) -0.003(4)
C35 0.062(5) 0.076(6) 0.052(4) -0.021(4) 0.010(3) 0.006(4)
O36 0.061(3) 0.053(3) 0.097(4) -0.009(3) 0.006(3) -0.009(3)
C37 0.054(4) 0.055(4) 0.044(4) -0.001(3) 0.012(3) 0.006(3)
C38 0.074(5) 0.060(5) 0.055(4) -0.016(3) 0.016(4) 0.002(4)
C39 0.082(6) 0.037(4) 0.064(4) -0.008(3) 0.004(4) 0.009(4)
C40 0.054(4) 0.051(4) 0.055(4) 0.001(3) 0.009(3) -0.003(3)
C41 0.080(6) 0.051(5) 0.064(5) -0.028(4) 0.005(4) 0.017(4)
C42 0.088(7) 0.069(6) 0.079(6) -0.008(4) -0.036(5) -0.002(5)
C43 0.053(5) 0.055(5) 0.092(6) 0.003(4) -0.020(4) -0.008(4)
C44 0.083(6) 0.077(6) 0.062(4) -0.019(4) -0.018(4) -0.002(5)
C45 0.063(5) 0.061(5) 0.094(6) 0.010(4) 0.021(4) 0.022(4)
B46 0.089(7) 0.042(5) 0.084(6) 0.021(4) 0.010(5) -0.010(5)
C47 0.096(7) 0.041(4) 0.089(6) -0.004(4) 0.026(5) 0.020(5)
C48 0.057(6) 0.133(9) 0.159(9) -0.023(8) -0.015(6) -0.016(6)
C49 0.095(7) 0.073(6) 0.102(6) 0.002(5) 0.009(5) 0.023(5)
C50 0.116(8) 0.125(8) 0.072(5) 0.006(5) 0.038(5) 0.021(7)
C51 0.051(4) 0.092(7) 0.083(5) 0.007(5) -0.016(4) -0.012(4)
C52 0.076(5) 0.083(6) 0.091(5) -0.012(5) -0.005(4) -0.016(5)

loop_
_atom_type_symbol
_atom_type_description
_atom_type_scat_dispersion_real
_atom_type_scat_dispersion_imag
_atom_type_scat_source
C C 0.0033 0.0016 'International Tables Vol C Tables 4.2.6.8 and 6.1.1.4'
H H 0.0000 0.0000 'International Tables Vol C Tables 4.2.6.8 and 6.1.1.4'
B B 0.0013 0.0007 'International Tables Vol C Tables 4.2.6.8 and 6.1.1.4'
O O 0.0106 0.0060 'International Tables Vol C Tables 4.2.6.8 and 6.1.1.4'
P P 0.1023 0.0942 'International Tables Vol C Tables 4.2.6.8 and 6.1.1.4'

loop_
_geom_angle_atom_site_label_1
_geom_angle_atom_site_label_2
_geom_angle_atom_site_label_3
_geom_angle
_geom_angle_site_symmetry_1
_geom_angle_site_symmetry_3
_geom_angle_publ_flag
C4 P1 B14 110.7(3) . . ?
C5 P1 C4 112.4(3) . . ?
C5 P1 B14 109.2(4) . . ?
C8 P1 C4 107.2(3) . . ?
C8 P1 C5 103.7(3) . . ?
C8 P1 B14 113.5(3) . . ?
C7 C1 C6 122.6(6) . . ?
C7 C1 C11 116.5(6) . . ?
C11 C1 C6 120.8(6) . . ?
H2A C2 H2B 107.6 . . ?
C4 C2 H2A 108.7 . . ?
C4 C2 H2B 108.7 . . ?
C19 C2 H2A 108.7 . . ?
C19 C2 H2B 108.7 . . ?
C19 C2 C4 114.1(5) . . ?
C4 C3 H3 106.4 . . ?
C4 C3 C18 107.9(6) . . ?
C18 C3 H3 106.4 . . ?
C20 C3 H3 106.4 . . ?
C20 C3 C4 116.4(6) . . ?
C20 C3 C18 112.8(6) . . ?
P1 C4 H4 108.5 . . ?
C2 C4 P1 105.5(4) . . ?
C2 C4 H4 108.5 . . ?
C3 C4 P1 115.4(4) . . ?
C3 C4 C2 110.1(5) . . ?
C3 C4 H4 108.5 . . ?
P1 C5 H5A 109.0 . . ?
P1 C5 H5B 109.0 . . ?
H5A C5 H5B 107.8 . . ?
C51 C5 P1 113.0(4) . . ?
C51 C5 H5A 109.0 . . ?
C51 C5 H5B 109.0 . . ?
C8 C6 C1 124.5(5) . . ?
C13 C6 C1 116.9(6) . . ?
C13 C6 C8 118.6(6) . . ?
C1 C7 H7 118.4 . . ?
C17 C7 C1 123.2(7) . . ?
C17 C7 H7 118.4 . . ?
C6 C8 P1 126.4(5) . . ?
C6 C8 C10 118.2(6) . . ?
C10 C8 P1 115.5(5) . . ?
C11 O9 H9 109.5 . . ?
C8 C10 H10 119.2 . . ?
C12 C10 C8 121.7(7) . . ?
C12 C10 H10 119.2 . . ?
O9 C11 C1 119.4(6) . . ?
O9 C11 C16 120.7(7) . . ?
C16 C11 C1 119.9(7) . . ?
C10 C12 H12 120.0 . . ?
C10 C12 C21 120.1(7) . . ?
C21 C12 H12 120.0 . . ?
C6 C13 H13 119.3 . . ?
C21 C13 C6 121.4(8) . . ?
C21 C13 H13 119.3 . . ?
C16 C15 H15 119.9 . . ?
C16 C15 C17 120.2(8) . . ?
C17 C15 H15 119.9 . . ?
C11 C16 H16 119.2 . . ?
C15 C16 C11 121.5(8) . . ?
C15 C16 H16 119.2 . . ?
C7 C17 C15 118.6(8) . . ?
C7 C17 H17 120.7 . . ?
C15 C17 H17 120.7 . . ?
C3 C18 H18A 109.0 . . ?
C3 C18 H18B 109.0 . . ?
H18A C18 H18B 107.8 . . ?
C22 C18 C3 113.1(6) . . ?
C22 C18 H18A 109.0 . . ?
C22 C18 H18B 109.0 . . ?
C2 C19 H19 108.7 . . ?
C2 C19 C23 109.2(6) . . ?
C22 C19 C2 108.9(7) . . ?
C22 C19 H19 108.7 . . ?
C22 C19 C23 112.6(7) . . ?
C23 C19 H19 108.7 . . ?
C3 C20 H20 106.2 . . ?
C3 C20 C24 114.9(7) . . ?
C3 C20 C25 112.0(7) . . ?
C24 C20 H20 106.2 . . ?
C25 C20 H20 106.2 . . ?
C25 C20 C24 110.8(6) . . ?
C12 C21 C13 120.1(7) . . ?
C12 C21 H21 119.9 . . ?
C13 C21 H21 119.9 . . ?
C18 C22 C19 111.2(7) . . ?
C18 C22 H22A 109.4 . . ?
C18 C22 H22B 109.4 . . ?
C19 C22 H22A 109.4 . . ?
C19 C22 H22B 109.4 . . ?
H22A C22 H22B 108.0 . . ?
C19 C23 H23A 109.5 . . ?
C19 C23 H23B 109.5 . . ?
C19 C23 H23C 109.5 . . ?
H23A C23 H23B 109.5 . . ?
H23A C23 H23C 109.5 . . ?
H23B C23 H23C 109.5 . . ?
C20 C24 H24A 109.5 . . ?
C20 C24 H24B 109.5 . . ?
C20 C24 H24C 109.5 . . ?
H24A C24 H24B 109.5 . . ?
H24A C24 H24C 109.5 . . ?
H24B C24 H24C 109.5 . . ?
C20 C25 H25A 109.5 . . ?
C20 C25 H25B 109.5 . . ?
C20 C25 H25C 109.5 . . ?
H25A C25 H25B 109.5 . . ?
H25A C25 H25C 109.5 . . ?
H25B C25 H25C 109.5 . . ?
C26 P2 C33 105.1(3) . . ?
C26 P2 B46 113.3(4) . . ?
C33 P2 B46 111.2(3) . . ?
C40 P2 C26 104.8(3) . . ?
C40 P2 C33 113.8(3) . . ?
C40 P2 B46 108.5(4) . . ?
C28 C26 P2 125.5(5) . . ?
C39 C26 P2 116.5(5) . . ?
C39 C26 C28 118.0(5) . . ?
C33 C27 H27 107.1 . . ?
C38 C27 H27 107.1 . . ?
C38 C27 C33 114.2(5) . . ?
C44 C27 H27 107.1 . . ?
C44 C27 C33 110.9(6) . . ?
C44 C27 C38 110.0(6) . . ?
C26 C28 C30 124.9(5) . . ?
C37 C28 C26 118.8(5) . . ?
C37 C28 C30 116.4(5) . . ?
C34 C29 C30 121.5(7) . . ?
O36 C29 C30 116.6(6) . . ?
O36 C29 C34 121.9(6) . . ?
C29 C30 C28 121.2(6) . . ?
C32 C30 C28 120.4(6) . . ?
C32 C30 C29 118.3(6) . . ?
H31A C31 H31B 107.7 . . ?
C33 C31 H31A 108.8 . . ?
C33 C31 H31B 108.8 . . ?
C43 C31 H31A 108.8 . . ?
C43 C31 H31B 108.8 . . ?
C43 C31 C33 113.7(6) . . ?
C30 C32 H32 120.0 . . ?
C30 C32 C45 120.1(7) . . ?
C45 C32 H32 120.0 . . ?
P2 C33 H33 108.2 . . ?
C27 C33 P2 115.6(4) . . ?
C27 C33 H33 108.2 . . ?
C31 C33 P2 105.9(4) . . ?
C31 C33 C27 110.6(5) . . ?
C31 C33 H33 108.2 . . ?
C29 C34 H34 120.6 . . ?
C29 C34 C47 118.7(7) . . ?
C47 C34 H34 120.6 . . ?
C37 C35 H35 119.7 . . ?
C41 C35 H35 119.7 . . ?
C41 C35 C37 120.6(6) . . ?
C29 O36 H36 109.5 . . ?
C28 C37 H37 119.3 . . ?
C35 C37 C28 121.5(6) . . ?
C35 C37 H37 119.3 . . ?
C27 C38 H38 106.5 . . ?
C27 C38 C50 112.4(6) . . ?
C49 C38 C27 114.2(7) . . ?
C49 C38 H38 106.5 . . ?
C49 C38 C50 110.1(7) . . ?
C50 C38 H38 106.5 . . ?
C26 C39 H39 119.2 . . ?
C41 C39 C26 121.7(7) . . ?
C41 C39 H39 119.2 . . ?
P2 C40 H40A 109.0 . . ?
P2 C40 H40B 109.0 . . ?
H40A C40 H40B 107.8 . . ?
C52 C40 P2 113.0(5) . . ?
C52 C40 H40A 109.0 . . ?
C52 C40 H40B 109.0 . . ?
C35 C41 C39 119.5(6) . . ?
C35 C41 H41 120.3 . . ?
C39 C41 H41 120.3 . . ?
H42A C42 H42B 108.0 . . ?
C43 C42 H42A 109.3 . . ?
C43 C42 H42B 109.3 . . ?
C43 C42 C44 111.4(6) . . ?
C44 C42 H42A 109.3 . . ?
C44 C42 H42B 109.3 . . ?
C31 C43 C42 108.0(6) . . ?
C31 C43 H43 108.5 . . ?
C31 C43 C48 110.7(7) . . ?
C42 C43 H43 108.5 . . ?
C42 C43 C48 112.4(7) . . ?
C48 C43 H43 108.5 . . ?
C27 C44 C42 112.3(6) . . ?
C27 C44 H44A 109.1 . . ?
C27 C44 H44B 109.1 . . ?
C42 C44 H44A 109.1 . . ?
C42 C44 H44B 109.1 . . ?
H44A C44 H44B 107.9 . . ?
C32 C45 H45 120.1 . . ?
C47 C45 C32 119.8(7) . . ?
C47 C45 H45 120.1 . . ?
C34 C47 H47 119.2 . . ?
C45 C47 C34 121.6(7) . . ?
C45 C47 H47 119.2 . . ?
C43 C48 H48A 109.5 . . ?
C43 C48 H48B 109.5 . . ?
C43 C48 H48C 109.5 . . ?
H48A C48 H48B 109.5 . . ?
H48A C48 H48C 109.5 . . ?
H48B C48 H48C 109.5 . . ?
C38 C49 H49A 109.5 . . ?
C38 C49 H49B 109.5 . . ?
C38 C49 H49C 109.5 . . ?
H49A C49 H49B 109.5 . . ?
H49A C49 H49C 109.5 . . ?
H49B C49 H49C 109.5 . . ?
C38 C50 H50A 109.5 . . ?
C38 C50 H50B 109.5 . . ?
C38 C50 H50C 109.5 . . ?
H50A C50 H50B 109.5 . . ?
H50A C50 H50C 109.5 . . ?
H50B C50 H50C 109.5 . . ?
C5 C51 H51A 109.5 . . ?
C5 C51 H51B 109.5 . . ?
C5 C51 H51C 109.5 . . ?
H51A C51 H51B 109.5 . . ?
H51A C51 H51C 109.5 . . ?
H51B C51 H51C 109.5 . . ?
C40 C52 H52A 109.5 . . ?
C40 C52 H52B 109.5 . . ?
C40 C52 H52C 109.5 . . ?
H52A C52 H52B 109.5 . . ?
H52A C52 H52C 109.5 . . ?
H52B C52 H52C 109.5 . . ?

loop_
_geom_bond_atom_site_label_1
_geom_bond_atom_site_label_2
_geom_bond_distance
_geom_bond_site_symmetry_2
_geom_bond_publ_flag
P1 C4 1.819(6) . ?
P1 C5 1.807(6) . ?
P1 C8 1.802(6) . ?
P1 B14 1.935(9) . ?
C1 C6 1.453(9) . ?
C1 C7 1.367(9) . ?
C1 C11 1.399(9) . ?
C2 H2A 0.9700 . ?
C2 H2B 0.9700 . ?
C2 C4 1.537(8) . ?
C2 C19 1.506(9) . ?
C3 H3 0.9800 . ?
C3 C4 1.515(8) . ?
C3 C18 1.531(10) . ?
C3 C20 1.498(10) . ?
C4 H4 0.9800 . ?
C5 H5A 0.9700 . ?
C5 H5B 0.9700 . ?
C5 C51 1.501(8) . ?
C6 C8 1.401(9) . ?
C6 C13 1.383(9) . ?
C7 H7 0.9300 . ?
C7 C17 1.363(10) . ?
C8 C10 1.403(8) . ?
O9 H9 0.8200 . ?
O9 C11 1.330(7) . ?
C10 H10 0.9300 . ?
C10 C12 1.353(10) . ?
C11 C16 1.371(9) . ?
C12 H12 0.9300 . ?
C12 C21 1.358(12) . ?
C13 H13 0.9300 . ?
C13 C21 1.373(10) . ?
C15 H15 0.9300 . ?
C15 C16 1.338(10) . ?
C15 C17 1.370(12) . ?
C16 H16 0.9300 . ?
C17 H17 0.9300 . ?
C18 H18A 0.9700 . ?
C18 H18B 0.9700 . ?
C18 C22 1.493(11) . ?
C19 H19 0.9800 . ?
C19 C22 1.495(11) . ?
C19 C23 1.528(10) . ?
C20 H20 0.9800 . ?
C20 C24 1.511(11) . ?
C20 C25 1.511(11) . ?
C21 H21 0.9300 . ?
C22 H22A 0.9700 . ?
C22 H22B 0.9700 . ?
C23 H23A 0.9600 . ?
C23 H23B 0.9600 . ?
C23 H23C 0.9600 . ?
C24 H24A 0.9600 . ?
C24 H24B 0.9600 . ?
C24 H24C 0.9600 . ?
C25 H25A 0.9600 . ?
C25 H25B 0.9600 . ?
C25 H25C 0.9600 . ?
P2 C26 1.803(5) . ?
P2 C33 1.829(6) . ?
P2 C40 1.803(6) . ?
P2 B46 1.922(9) . ?
C26 C28 1.396(8) . ?
C26 C39 1.380(8) . ?
C27 H27 0.9800 . ?
C27 C33 1.519(8) . ?
C27 C38 1.516(10) . ?
C27 C44 1.491(9) . ?
C28 C30 1.473(8) . ?
C28 C37 1.365(8) . ?
C29 C30 1.378(8) . ?
C29 C34 1.356(9) . ?
C29 O36 1.338(7) . ?
C30 C32 1.375(8) . ?
C31 H31A 0.9700 . ?
C31 H31B 0.9700 . ?
C31 C33 1.510(9) . ?
C31 C43 1.495(9) . ?
C32 H32 0.9300 . ?
C32 C45 1.375(10) . ?
C33 H33 0.9800 . ?
C34 H34 0.9300 . ?
C34 C47 1.364(11) . ?
C35 H35 0.9300 . ?
C35 C37 1.363(9) . ?
C35 C41 1.334(10) . ?
O36 H36 0.8200 . ?
C37 H37 0.9300 . ?
C38 H38 0.9800 . ?
C38 C49 1.492(11) . ?
C38 C50 1.521(9) . ?
C39 H39 0.9300 . ?
C39 C41 1.369(9) . ?
C40 H40A 0.9700 . ?
C40 H40B 0.9700 . ?
C40 C52 1.491(9) . ?
C41 H41 0.9300 . ?
C42 H42A 0.9700 . ?
C42 H42B 0.9700 . ?
C42 C43 1.497(10) . ?
C42 C44 1.497(11) . ?
C43 H43 0.9800 . ?
C43 C48 1.502(11) . ?
C44 H44A 0.9700 . ?
C44 H44B 0.9700 . ?
C45 H45 0.9300 . ?
C45 C47 1.340(11) . ?
C47 H47 0.9300 . ?
C48 H48A 0.9600 . ?
C48 H48B 0.9600 . ?
C48 H48C 0.9600 . ?
C49 H49A 0.9600 . ?
C49 H49B 0.9600 . ?
C49 H49C 0.9600 . ?
C50 H50A 0.9600 . ?
C50 H50B 0.9600 . ?
C50 H50C 0.9600 . ?
C51 H51A 0.9600 . ?
C51 H51B 0.9600 . ?
C51 H51C 0.9600 . ?
C52 H52A 0.9600 . ?
C52 H52B 0.9600 . ?
C52 H52C 0.9600 . ?

loop_
_geom_torsion_atom_site_label_1
_geom_torsion_atom_site_label_2
_geom_torsion_atom_site_label_3
_geom_torsion_atom_site_label_4
_geom_torsion
_geom_torsion_site_symmetry_1
_geom_torsion_site_symmetry_2
_geom_torsion_site_symmetry_3
_geom_torsion_site_symmetry_4
_geom_torsion_publ_flag
P1 C8 C10 C12 -179.6(6) . . . . ?
C1 C6 C8 P1 -0.6(10) . . . . ?
C1 C6 C8 C10 179.2(6) . . . . ?
C1 C6 C13 C21 -179.8(7) . . . . ?
C1 C7 C17 C15 1.0(11) . . . . ?
C1 C11 C16 C15 -2.3(11) . . . . ?
C2 C19 C22 C18 -55.3(8) . . . . ?
C3 C18 C22 C19 59.6(9) . . . . ?
C4 P1 C5 C51 157.0(5) . . . . ?
C4 P1 C8 C6 -45.1(6) . . . . ?
C4 P1 C8 C10 135.2(5) . . . . ?
C4 C2 C19 C22 55.0(8) . . . . ?
C4 C2 C19 C23 178.3(7) . . . . ?
C4 C3 C18 C22 -58.2(8) . . . . ?
C4 C3 C20 C24 -65.2(8) . . . . ?
C4 C3 C20 C25 167.2(6) . . . . ?
C5 P1 C4 C2 -166.8(4) . . . . ?
C5 P1 C4 C3 71.4(5) . . . . ?
C5 P1 C8 C6 74.0(6) . . . . ?
C5 P1 C8 C10 -105.7(5) . . . . ?
C6 C1 C7 C17 -179.3(7) . . . . ?
C6 C1 C11 O9 -0.6(9) . . . . ?
C6 C1 C11 C16 -180.0(6) . . . . ?
C6 C8 C10 C12 0.6(10) . . . . ?
C6 C13 C21 C12 0.4(12) . . . . ?
C7 C1 C6 C8 -75.9(9) . . . . ?
C7 C1 C6 C13 102.4(8) . . . . ?
C7 C1 C11 O9 -177.1(6) . . . . ?
C7 C1 C11 C16 3.5(9) . . . . ?
C8 P1 C4 C2 -53.5(5) . . . . ?
C8 P1 C4 C3 -175.2(5) . . . . ?
C8 P1 C5 C51 41.6(6) . . . . ?
C8 C6 C13 C21 -1.5(10) . . . . ?
C8 C10 C12 C21 -1.8(12) . . . . ?
O9 C11 C16 C15 178.3(7) . . . . ?
C10 C12 C21 C13 1.2(13) . . . . ?
C11 C1 C6 C8 107.8(7) . . . . ?
C11 C1 C6 C13 -73.9(8) . . . . ?
C11 C1 C7 C17 -2.9(10) . . . . ?
C13 C6 C8 P1 -178.8(5) . . . . ?
C13 C6 C8 C10 0.9(9) . . . . ?
B14 P1 C4 C2 70.8(5) . . . . ?
B14 P1 C4 C3 -51.0(6) . . . . ?
B14 P1 C5 C51 -79.8(6) . . . . ?
B14 P1 C8 C6 -167.5(6) . . . . ?
B14 P1 C8 C10 12.7(6) . . . . ?
C16 C15 C17 C7 0.5(12) . . . . ?
C17 C15 C16 C11 0.2(12) . . . . ?
C18 C3 C4 P1 173.6(5) . . . . ?
C18 C3 C4 C2 54.4(7) . . . . ?
C18 C3 C20 C24 60.3(9) . . . . ?
C18 C3 C20 C25 -67.3(8) . . . . ?
C19 C2 C4 P1 178.8(5) . . . . ?
C19 C2 C4 C3 -56.1(7) . . . . ?
C20 C3 C4 P1 -58.4(7) . . . . ?
C20 C3 C4 C2 -177.7(6) . . . . ?
C20 C3 C18 C22 171.8(7) . . . . ?
C23 C19 C22 C18 -176.6(7) . . . . ?
P2 C26 C28 C30 0.2(9) . . . . ?
P2 C26 C28 C37 -179.0(5) . . . . ?
P2 C26 C39 C41 178.7(6) . . . . ?
C26 P2 C33 C27 -178.4(5) . . . . ?
C26 P2 C33 C31 -55.5(5) . . . . ?
C26 P2 C40 C52 48.0(6) . . . . ?
C26 C28 C30 C29 99.9(7) . . . . ?
C26 C28 C30 C32 -84.5(7) . . . . ?
C26 C28 C37 C35 0.6(9) . . . . ?
C26 C39 C41 C35 0.1(11) . . . . ?
C28 C26 C39 C41 -0.9(10) . . . . ?
C28 C30 C32 C45 -179.8(6) . . . . ?
C29 C30 C32 C45 -4.1(9) . . . . ?
C29 C34 C47 C45 -0.3(11) . . . . ?
C30 C28 C37 C35 -178.7(6) . . . . ?
C30 C29 C34 C47 -1.0(10) . . . . ?
C30 C32 C45 C47 2.9(10) . . . . ?
C32 C45 C47 C34 -0.7(12) . . . . ?
C33 P2 C26 C28 -55.5(6) . . . . ?
C33 P2 C26 C39 124.9(5) . . . . ?
C33 P2 C40 C52 162.3(5) . . . . ?
C33 C27 C38 C49 -66.8(8) . . . . ?
C33 C27 C38 C50 166.8(6) . . . . ?
C33 C27 C44 C42 -53.9(8) . . . . ?
C33 C31 C43 C42 57.2(8) . . . . ?
C33 C31 C43 C48 -179.3(7) . . . . ?
C34 C29 C30 C28 178.8(6) . . . . ?
C34 C29 C30 C32 3.2(9) . . . . ?
O36 C29 C30 C28 0.0(8) . . . . ?
O36 C29 C30 C32 -175.6(5) . . . . ?
O36 C29 C34 C47 177.8(6) . . . . ?
C37 C28 C30 C29 -80.9(7) . . . . ?
C37 C28 C30 C32 94.7(7) . . . . ?
C37 C35 C41 C39 1.1(12) . . . . ?
C38 C27 C33 P2 -63.5(7) . . . . ?
C38 C27 C33 C31 176.1(6) . . . . ?
C38 C27 C44 C42 178.7(6) . . . . ?
C39 C26 C28 C30 179.8(6) . . . . ?
C39 C26 C28 C37 0.6(9) . . . . ?
C40 P2 C26 C28 64.7(6) . . . . ?
C40 P2 C26 C39 -114.9(5) . . . . ?
C40 P2 C33 C27 67.6(5) . . . . ?
C40 P2 C33 C31 -169.6(4) . . . . ?
C41 C35 C37 C28 -1.4(11) . . . . ?
C43 C31 C33 P2 179.4(5) . . . . ?
C43 C31 C33 C27 -54.6(7) . . . . ?
C43 C42 C44 C27 58.3(9) . . . . ?
C44 C27 C33 P2 171.5(5) . . . . ?
C44 C27 C33 C31 51.1(7) . . . . ?
C44 C27 C38 C49 58.7(8) . . . . ?
C44 C27 C38 C50 -67.7(9) . . . . ?
C44 C42 C43 C31 -57.8(8) . . . . ?
C44 C42 C43 C48 179.8(7) . . . . ?
B46 P2 C26 C28 -177.1(6) . . . . ?
B46 P2 C26 C39 3.3(6) . . . . ?
B46 P2 C33 C27 -55.4(6) . . . . ?
B46 P2 C33 C31 67.5(5) . . . . ?
B46 P2 C40 C52 -73.3(6) . . . . ?
